data_7027594
loop_
_publ_author_name
'St John Foreman, Mark'
'Mortimer, Roger J.'
'Slawin, Alexandra M. Z.'
'Woollins, J. Derek'

_publ_section_title
;
 Reactions of dithiadiphosphetane disulfides with organonitrogen
 compounds&#x200A;&#x2020;
;
_journal_issue 19
_journal_name_full 'Journal of the Chemical Society, Dalton Transactions'
_journal_page_first 3419
_journal_paper_doi 10.1039/a904592i
_journal_year 1999
_chemical_compound_source -
_chemical_formula_analytical 'C22 H21 Fe N2 P S '
_chemical_formula_moiety 'C22 H21 Fe N2 P S '
_chemical_formula_structural 'C22 H21 Fe N2 P S '
_chemical_formula_sum 'C22 H21 Fe N2 P S'
_chemical_formula_weight 432.30
_space_group_IT_number 14
_symmetry_cell_setting monoclinic
_symmetry_Int_Tables_number 14
_symmetry_space_group_name_Hall '-P 2yn'
_symmetry_space_group_name_H-M 'P 1 21/n 1'
_audit_creation_date 1999-05-18
_audit_creation_method 'by teXsan v1.8'
_audit_update_record
;
?
;
_cell_angle_alpha 90.007(9)
_cell_angle_beta 92.24(1)
_cell_angle_gamma 90.01(1)
_cell_formula_units_Z 4
_cell_length_a 9.568(2)
_cell_length_b 12.6641(9)
_cell_length_c 16.383(2)
_cell_measurement_reflns_used 25
_cell_measurement_temperature 293.2
_cell_measurement_theta_max 33.4
_cell_measurement_theta_min 25.8
_cell_volume 1983.6(5)
_computing_cell_refinement 'MSC/AFC Diffractometer Control'
_computing_data_collection 'MSC/AFC Diffractometer Control'
_computing_data_reduction 'teXsan (MSC, 1992-1997)'
_computing_publication_material 'teXsan (MSC, 1992-1997)'
_computing_structure_refinement 'teXsan (MSC, 1992-1997)'
_computing_structure_solution
;
SIR92 (Altomare, et. al. 1993)
;
_diffrn_ambient_temperature 293.2
_diffrn_measurement_device_type 'Rigaku AFC7S'
_diffrn_measurement_method \w
_diffrn_orient_matrix_UB_11 -0.05005
_diffrn_orient_matrix_UB_12 0.06305
_diffrn_orient_matrix_UB_13 -0.02342
_diffrn_orient_matrix_UB_21 -0.07719
_diffrn_orient_matrix_UB_22 -0.01109
_diffrn_orient_matrix_UB_23 0.03853
_diffrn_orient_matrix_UB_31 0.04978
_diffrn_orient_matrix_UB_32 0.04623
_diffrn_orient_matrix_UB_33 0.04121
_diffrn_radiation_detector 'scintillation counter'
_diffrn_radiation_monochromator graphite
_diffrn_radiation_source 'X-ray tube'
_diffrn_radiation_type 'Cu K\a'
_diffrn_radiation_wavelength 1.5418
_diffrn_reflns_av_R_equivalents 0.06996
_diffrn_reflns_limit_h_max 10
_diffrn_reflns_limit_h_min 0
_diffrn_reflns_limit_k_max 14
_diffrn_reflns_limit_k_min 0
_diffrn_reflns_limit_l_max 18
_diffrn_reflns_limit_l_min -18
_diffrn_reflns_number 3319
_diffrn_reflns_reduction_process 'Lp corrections applied'
_diffrn_reflns_theta_max 60.07
_diffrn_reflns_theta_min 2.70
_diffrn_standards_decay_% -1.79
_diffrn_standards_interval_count 150
_diffrn_standards_number 3
_exptl_absorpt_coefficient_mu 7.903
_exptl_absorpt_correction_T_max 1.000
_exptl_absorpt_correction_T_min 0.637
_exptl_absorpt_correction_type
;
\DF (DIFABS; Walker & Stuart, 1983)
;
_exptl_crystal_colour yellow
_exptl_crystal_density_diffrn 1.447
_exptl_crystal_density_meas ?
_exptl_crystal_description block
_exptl_crystal_F_000 896.00
_exptl_crystal_size_max 0.25
_exptl_crystal_size_mid 0.20
_exptl_crystal_size_min 0.20
_refine_diff_density_max 0.26
_refine_diff_density_min -0.22
_refine_ls_abs_structure_details -
_refine_ls_abs_structure_Flack -
_refine_ls_extinction_coef 0.000007078
_refine_ls_extinction_expression 'equ(3) Acta Cryst.(1968) A24, p213.'
_refine_ls_extinction_method 'Zachariasen (1967)'
_refine_ls_goodness_of_fit_ref 1.984
_refine_ls_hydrogen_treatment noref
_refine_ls_matrix_type full
_refine_ls_number_constraints 0
_refine_ls_number_parameters 245
_refine_ls_number_reflns 1832
_refine_ls_number_restraints 0
_refine_ls_R_factor_gt 0.0405
_refine_ls_shift/esd_max 0.0050
_refine_ls_shift/esd_mean 0.0000
_refine_ls_structure_factor_coef F
_refine_ls_weighting_details 'w = 1/[\s^2^(Fo) + 0.00000|Fo|^2^]'
_refine_ls_weighting_scheme calc
_refine_ls_wR_factor_ref 0.0345
_reflns_number_gt 1832
_reflns_number_total 3143
_reflns_threshold_expression I>2.00\s(I)
_cod_data_source_file 904592isup1.cif
_cod_data_source_block 18
_cod_depositor_comments
;
The following automatic conversions were performed:

'_exptl_crystal_density_meas' value 'not measured' was changed to '?'
- the value is perceived as not measured.

Automatic conversion script
Id: cif_fix_values 3008 2015-01-20 13:52:24Z robertas 

The following automatic conversions were performed:

'_refine_ls_weighting_scheme' value 'w = 1/[\s^2^(Fo) +
0.00000|Fo|^2^]' was changed to 'calc'. New tag
'_refine_ls_weighting_details' was created. The value of the new tag
was set to 'w = 1/[\s^2^(Fo) + 0.00000|Fo|^2^]'.

Automatic conversion script
Id: cif_fix_values 3143 2015-03-26 13:38:13Z robertas 
;
_cod_original_cell_volume 1983.6(4)
_cod_original_sg_symbol_H-M 'P 21/n     '
_cod_original_formula_sum 'C22 H21 Fe N2 P S '
_cod_database_code 7027594

loop_
_symmetry_equiv_pos_as_xyz
'   +x,   +y,   +z'
1/2-x,1/2+y,1/2-z
'   -x,   -y,   -z'
1/2+x,1/2-y,1/2+z

loop_
_atom_site_label
_atom_site_fract_x
_atom_site_fract_y
_atom_site_fract_z
_atom_site_U_iso_or_equiv
_atom_site_occupancy
_atom_site_adp_type
_atom_site_calc_flag
Fe(1) 0.13074(9) 0.38206(6) -0.16233(6) 0.0637(3) 1.000 Uani d
S(1) 0.3792(2) 0.3708(1) 0.05338(8) 0.0625(5) 1.000 Uani d
P(1) 0.4137(1) 0.3021(1) -0.04978(8) 0.0478(4) 1.000 Uani d
N(11) 0.4827(4) 0.1817(3) -0.0454(2) 0.050(1) 1.000 Uani d
N(17) 0.5238(4) 0.3759(3) -0.0996(2) 0.049(1) 1.000 Uani d
C(1) 0.2569(5) 0.2742(4) -0.1077(3) 0.051(2) 1.000 Uani d
C(2) 0.1212(6) 0.2697(4) -0.0751(4) 0.067(2) 1.000 Uani d
C(3) 0.0233(7) 0.2479(5) -0.1386(5) 0.087(3) 1.000 Uani d
C(4) 0.0966(7) 0.2361(5) -0.2102(4) 0.087(3) 1.000 Uani d
C(5) 0.2400(6) 0.2522(4) -0.1930(3) 0.066(2) 1.000 Uani d
C(6) 0.2209(7) 0.5275(4) -0.1525(5) 0.082(3) 1.000 Uani d
C(7) 0.096(1) 0.5244(5) -0.1117(5) 0.099(3) 1.000 Uani d
C(8) -0.0117(9) 0.4998(7) -0.1663(8) 0.133(4) 1.000 Uani d
C(9) 0.048(1) 0.4880(7) -0.2421(6) 0.144(4) 1.000 Uani d
C(10) 0.195(1) 0.5033(5) -0.2323(5) 0.107(3) 1.000 Uani d
C(11) 0.6137(5) 0.1516(4) -0.0082(3) 0.050(2) 1.000 Uani d
C(12) 0.6973(6) 0.2195(4) 0.0385(3) 0.070(2) 1.000 Uani d
C(13) 0.8233(6) 0.1853(5) 0.0732(4) 0.078(2) 1.000 Uani d
C(14) 0.8668(6) 0.0830(5) 0.0622(4) 0.076(2) 1.000 Uani d
C(15) 0.7871(6) 0.0159(4) 0.0156(3) 0.067(2) 1.000 Uani d
C(16) 0.6599(5) 0.0488(4) -0.0208(3) 0.054(2) 1.000 Uani d
C(17) 0.5822(5) 0.3615(4) -0.1774(3) 0.047(2) 1.000 Uani d
C(18) 0.6065(5) 0.4511(4) -0.2237(3) 0.055(2) 1.000 Uani d
C(19) 0.6702(6) 0.4425(4) -0.2976(3) 0.064(2) 1.000 Uani d
C(20) 0.7086(6) 0.3450(5) -0.3270(3) 0.066(2) 1.000 Uani d
C(21) 0.6802(6) 0.2571(4) -0.2823(3) 0.066(2) 1.000 Uani d
C(22) 0.6193(6) 0.2644(4) -0.2085(3) 0.062(2) 1.000 Uani d
H(2) 0.1004 0.2800 -0.0194 0.080 1.000 Uiso c
H(3) -0.0751 0.2419 -0.1339 0.103 1.000 Uiso c
H(4) 0.0556 0.2200 -0.2625 0.105 1.000 Uiso c
H(5) 0.3125 0.2490 -0.2310 0.079 1.000 Uiso c
H(6) 0.3102 0.5438 -0.1284 0.099 1.000 Uiso c
H(7) 0.0871 0.5370 -0.0551 0.120 1.000 Uiso c
H(8) -0.1080 0.4925 -0.1550 0.159 1.000 Uiso c
H(9) -0.0017 0.4721 -0.2921 0.173 1.000 Uiso c
H(10) 0.2616 0.4978 -0.2738 0.128 1.000 Uiso c
H(11) 0.4507 0.1091 -0.0640 0.100 1.000 Uiso c
H(12) 0.6680 0.2903 0.0465 0.084 1.000 Uiso c
H(13) 0.8798 0.2327 0.1051 0.093 1.000 Uiso c
H(14) 0.9526 0.0593 0.0871 0.091 1.000 Uiso c
H(15) 0.8178 -0.0546 0.0079 0.081 1.000 Uiso c
H(16) 0.6056 0.0015 -0.0539 0.064 1.000 Uiso c
H(17) 0.5251 0.4449 -0.0791 0.100 1.000 Uiso c
H(18) 0.5792 0.5184 -0.2044 0.066 1.000 Uiso c
H(19) 0.6875 0.5043 -0.3284 0.077 1.000 Uiso c
H(20) 0.7538 0.3392 -0.3774 0.079 1.000 Uiso c
H(21) 0.7035 0.1895 -0.3029 0.079 1.000 Uiso c
H(22) 0.6020 0.2022 -0.1783 0.074 1.000 Uiso c

loop_
_atom_site_aniso_label
_atom_site_aniso_U_11
_atom_site_aniso_U_22
_atom_site_aniso_U_33
_atom_site_aniso_U_12
_atom_site_aniso_U_13
_atom_site_aniso_U_23
Fe(1) 0.0533(6) 0.0490(5) 0.0874(7) 0.0030(5) -0.0166(5) 0.0042(5)
S(1) 0.075(1) 0.0572(9) 0.0560(9) -0.0092(8) 0.0139(7) -0.0052(8)
P(1) 0.0461(8) 0.0414(7) 0.0555(9) -0.0008(7) -0.0012(6) 0.0018(7)
N(11) 0.050(3) 0.033(2) 0.066(3) 0.002(2) -0.011(2) -0.005(2)
N(17) 0.055(3) 0.041(2) 0.052(3) -0.005(2) 0.008(2) -0.004(2)
C(1) 0.039(3) 0.043(3) 0.071(4) 0.004(3) -0.007(3) -0.003(3)
C(2) 0.048(4) 0.055(4) 0.097(5) -0.006(3) -0.004(3) 0.007(3)
C(3) 0.056(4) 0.061(4) 0.141(7) -0.003(3) -0.019(5) 0.013(5)
C(4) 0.075(5) 0.062(4) 0.121(6) 0.003(4) -0.044(5) -0.018(4)
C(5) 0.060(4) 0.064(4) 0.074(4) 0.006(3) -0.013(3) -0.012(3)
C(6) 0.072(5) 0.041(3) 0.131(7) -0.001(3) -0.021(5) 0.005(4)
C(7) 0.101(6) 0.050(4) 0.147(7) 0.022(4) 0.005(6) -0.001(4)
C(8) 0.062(5) 0.087(6) 0.25(1) 0.025(5) -0.021(8) 0.042(9)
C(9) 0.19(1) 0.072(5) 0.164(9) -0.016(7) -0.117(9) 0.050(7)
C(10) 0.146(9) 0.064(5) 0.109(7) -0.009(5) -0.010(6) 0.018(5)
C(11) 0.046(3) 0.054(3) 0.050(3) -0.001(3) -0.002(3) 0.002(3)
C(12) 0.068(4) 0.058(4) 0.082(4) 0.000(3) -0.024(3) -0.005(3)
C(13) 0.063(4) 0.089(5) 0.079(5) -0.001(4) -0.023(4) -0.013(4)
C(14) 0.056(4) 0.092(5) 0.077(4) 0.016(4) -0.013(3) 0.007(4)
C(15) 0.063(4) 0.059(4) 0.079(4) 0.012(3) 0.000(3) 0.011(3)
C(16) 0.044(3) 0.055(3) 0.061(4) 0.006(3) -0.003(3) 0.003(3)
C(17) 0.040(3) 0.049(3) 0.050(3) -0.003(3) -0.007(2) -0.006(3)
C(18) 0.053(4) 0.051(3) 0.059(4) -0.004(3) -0.005(3) -0.006(3)
C(19) 0.069(4) 0.077(4) 0.047(4) -0.011(4) 0.002(3) 0.003(3)
C(20) 0.070(4) 0.078(4) 0.049(4) 0.001(4) 0.004(3) -0.010(3)
C(21) 0.070(4) 0.062(4) 0.066(4) 0.007(3) 0.001(3) -0.011(3)
C(22) 0.073(4) 0.055(3) 0.058(4) 0.005(3) 0.011(3) -0.003(3)

loop_
_atom_type_symbol
_atom_type_oxidation_number
_atom_type_number_in_cell
_atom_type_scat_dispersion_real
_atom_type_scat_dispersion_imag
_atom_type_scat_source
C 0 88 0.017 0.009
;International Tables for Crystallography
(1992, Vol. C, Tables 4.2.6.8 and 6.1.1.1)
;
H 0 84 0.000 0.000
;International Tables for Crystallography
(1992, Vol. C, Table 6.1.1.2)
;
N 0 8 0.029 0.018
;International Tables for Crystallography
(1992, Vol. C, Tables 4.2.6.8 and 6.1.1.1)
;
P 0 4 0.283 0.434
;International Tables for Crystallography
(1992, Vol. C, Tables 4.2.6.8 and 6.1.1.1)
;
S 0 4 0.319 0.557
;International Tables for Crystallography
(1992, Vol. C, Tables 4.2.6.8 and 6.1.1.1)
;
Fe 0 4 -1.179 3.204
;International Tables for Crystallography
(1992, Vol. C, Tables 4.2.6.8 and 6.1.1.1)
;

loop_
_geom_angle_atom_site_label_1
_geom_angle_atom_site_label_2
_geom_angle_atom_site_label_3
_geom_angle
_geom_angle_publ_flag
C(1) Fe(1) C(2) 41.4(2) yes
C(1) Fe(1) C(3) 69.2(2) yes
C(1) Fe(1) C(4) 68.8(2) yes
C(1) Fe(1) C(5) 41.5(2) yes
C(1) Fe(1) C(6) 109.5(2) yes
C(1) Fe(1) C(7) 122.0(3) yes
C(1) Fe(1) C(8) 155.4(4) yes
C(1) Fe(1) C(9) 163.0(4) yes
C(1) Fe(1) C(10) 125.2(3) yes
C(2) Fe(1) C(3) 40.4(2) yes
C(2) Fe(1) C(4) 67.8(2) yes
C(2) Fe(1) C(5) 69.0(2) yes
C(2) Fe(1) C(6) 127.7(3) yes
C(2) Fe(1) C(7) 109.0(3) yes
C(2) Fe(1) C(8) 119.6(4) yes
C(2) Fe(1) C(9) 154.2(4) yes
C(2) Fe(1) C(10) 163.1(3) yes
C(3) Fe(1) C(4) 40.3(2) yes
C(3) Fe(1) C(5) 68.8(3) yes
C(3) Fe(1) C(6) 163.1(3) yes
C(3) Fe(1) C(7) 125.2(3) yes
C(3) Fe(1) C(8) 106.1(3) yes
C(3) Fe(1) C(9) 119.5(4) yes
C(3) Fe(1) C(10) 155.4(3) yes
C(4) Fe(1) C(5) 40.6(2) yes
C(4) Fe(1) C(6) 156.2(3) yes
C(4) Fe(1) C(7) 161.2(3) yes
C(4) Fe(1) C(8) 124.2(4) yes
C(4) Fe(1) C(9) 107.6(3) yes
C(4) Fe(1) C(10) 121.3(3) yes
C(5) Fe(1) C(6) 122.2(3) yes
C(5) Fe(1) C(7) 157.5(3) yes
C(5) Fe(1) C(8) 161.3(4) yes
C(5) Fe(1) C(9) 125.1(4) yes
C(5) Fe(1) C(10) 107.7(3) yes
C(6) Fe(1) C(7) 40.1(3) yes
C(6) Fe(1) C(8) 67.6(3) yes
C(6) Fe(1) C(9) 66.7(3) yes
C(6) Fe(1) C(10) 39.0(3) yes
C(7) Fe(1) C(8) 39.8(3) yes
C(7) Fe(1) C(9) 66.7(4) yes
C(7) Fe(1) C(10) 67.3(3) yes
C(8) Fe(1) C(9) 40.4(3) yes
C(8) Fe(1) C(10) 69.0(4) yes
C(9) Fe(1) C(10) 41.3(3) yes
S(1) P(1) N(11) 117.0(2) yes
S(1) P(1) N(17) 108.1(1) yes
S(1) P(1) C(1) 112.6(2) yes
N(11) P(1) N(17) 106.4(2) yes
N(11) P(1) C(1) 99.6(2) yes
N(17) P(1) C(1) 113.0(2) yes
P(1) N(11) C(11) 127.2(3) yes
P(1) N(11) H(11) 134.8 no
C(11) N(11) H(11) 97.9 no
P(1) N(17) C(17) 130.7(3) yes
P(1) N(17) H(17) 110.6 no
C(17) N(17) H(17) 116.2 no
Fe(1) C(1) P(1) 125.6(3) yes
Fe(1) C(1) C(2) 69.7(3) yes
Fe(1) C(1) C(5) 69.7(3) yes
P(1) C(1) C(2) 124.8(4) yes
P(1) C(1) C(5) 128.4(4) yes
C(2) C(1) C(5) 106.8(5) yes
Fe(1) C(2) C(1) 68.9(3) yes
Fe(1) C(2) C(3) 70.2(4) yes
Fe(1) C(2) H(2) 126.9 no
C(1) C(2) C(3) 108.8(6) yes
C(1) C(2) H(2) 125.6 no
C(3) C(2) H(2) 125.6 no
Fe(1) C(3) C(2) 69.4(3) yes
Fe(1) C(3) C(4) 69.8(4) yes
Fe(1) C(3) H(3) 126.3 no
C(2) C(3) C(4) 107.6(6) yes
C(2) C(3) H(3) 126.3 no
C(4) C(3) H(3) 126.1 no
Fe(1) C(4) C(3) 69.9(4) yes
Fe(1) C(4) C(5) 69.5(3) yes
Fe(1) C(4) H(4) 126.8 no
C(3) C(4) C(5) 109.5(6) yes
C(3) C(4) H(4) 125.2 no
C(5) C(4) H(4) 125.3 no
Fe(1) C(5) C(1) 68.8(3) yes
Fe(1) C(5) C(4) 70.0(4) yes
Fe(1) C(5) H(5) 126.5 no
C(1) C(5) C(4) 107.3(6) yes
C(1) C(5) H(5) 126.3 no
C(4) C(5) H(5) 126.4 no
Fe(1) C(6) C(7) 69.1(4) yes
Fe(1) C(6) C(10) 70.1(4) yes
Fe(1) C(6) H(6) 126.9 no
C(7) C(6) C(10) 109.2(7) yes
C(7) C(6) H(6) 125.5 no
C(10) C(6) H(6) 125.3 no
Fe(1) C(7) C(6) 70.7(4) yes
Fe(1) C(7) C(8) 70.2(5) yes
Fe(1) C(7) H(7) 125.1 no
C(6) C(7) C(8) 109.3(8) yes
C(6) C(7) H(7) 125.3 no
C(8) C(7) H(7) 125.4 no
Fe(1) C(8) C(7) 70.0(4) yes
Fe(1) C(8) C(9) 69.6(5) yes
Fe(1) C(8) H(8) 125.4 no
C(7) C(8) C(9) 106.4(9) yes
C(7) C(8) H(8) 127.1 no
C(9) C(8) H(8) 126.6 no
Fe(1) C(9) C(8) 69.9(5) yes
Fe(1) C(9) C(10) 69.8(4) yes
Fe(1) C(9) H(9) 126.0 no
C(8) C(9) C(10) 108.7(9) yes
C(8) C(9) H(9) 125.7 no
C(10) C(9) H(9) 125.6 no
Fe(1) C(10) C(6) 70.9(4) yes
Fe(1) C(10) C(9) 68.9(5) yes
Fe(1) C(10) H(10) 125.1 no
C(6) C(10) C(9) 106.3(8) yes
C(6) C(10) H(10) 127.0 no
C(9) C(10) H(10) 126.6 no
N(11) C(11) C(12) 123.4(5) yes
N(11) C(11) C(16) 117.8(5) yes
C(12) C(11) C(16) 118.8(5) yes
C(11) C(12) C(13) 120.6(5) yes
C(11) C(12) H(12) 119.7 no
C(13) C(12) H(12) 119.7 no
C(12) C(13) C(14) 120.3(6) yes
C(12) C(13) H(13) 119.8 no
C(14) C(13) H(13) 119.9 no
C(13) C(14) C(15) 119.8(6) yes
C(13) C(14) H(14) 120.1 no
C(15) C(14) H(14) 120.1 no
C(14) C(15) C(16) 121.0(5) yes
C(14) C(15) H(15) 119.6 no
C(16) C(15) H(15) 119.4 no
C(11) C(16) C(15) 119.5(5) yes
C(11) C(16) H(16) 120.3 no
C(15) C(16) H(16) 120.3 no
N(17) C(17) C(18) 117.7(4) yes
N(17) C(17) C(22) 124.0(5) yes
C(18) C(17) C(22) 118.3(5) yes
C(17) C(18) C(19) 120.3(5) yes
C(17) C(18) H(18) 119.7 no
C(19) C(18) H(18) 120.0 no
C(18) C(19) C(20) 120.6(5) yes
C(18) C(19) H(19) 119.6 no
C(20) C(19) H(19) 119.8 no
C(19) C(20) C(21) 118.8(5) yes
C(19) C(20) H(20) 120.6 no
C(21) C(20) H(20) 120.7 no
C(20) C(21) C(22) 121.3(5) yes
C(20) C(21) H(21) 119.4 no
C(22) C(21) H(21) 119.3 no
C(17) C(22) C(21) 120.7(5) yes
C(17) C(22) H(22) 119.6 no
C(21) C(22) H(22) 119.7 no

loop_
_geom_bond_atom_site_label_1
_geom_bond_atom_site_label_2
_geom_bond_distance
_geom_bond_publ_flag
Fe(1) C(1) 2.011(5) yes
Fe(1) C(2) 2.022(5) yes
Fe(1) C(3) 2.031(6) yes
Fe(1) C(4) 2.030(6) yes
Fe(1) C(5) 2.023(5) yes
Fe(1) C(6) 2.037(6) yes
Fe(1) C(7) 2.016(6) yes
Fe(1) C(8) 2.019(8) yes
Fe(1) C(9) 2.015(7) yes
Fe(1) C(10) 2.026(7) yes
S(1) P(1) 1.941(2) yes
P(1) N(11) 1.662(4) yes
P(1) N(17) 1.649(4) yes
P(1) C(1) 1.779(5) yes
N(11) C(11) 1.424(6) yes
N(11) H(11) 1.01 no
N(17) C(17) 1.423(6) yes
N(17) H(17) 0.94 no
C(1) C(2) 1.424(7) yes
C(1) C(5) 1.429(7) yes
C(2) C(3) 1.400(8) yes
C(2) H(2) 0.95 no
C(3) C(4) 1.399(9) yes
C(3) H(3) 0.95 no
C(4) C(5) 1.405(8) yes
C(4) H(4) 0.95 no
C(5) H(5) 0.95 no
C(6) C(7) 1.391(9) yes
C(6) C(10) 1.356(9) yes
C(6) H(6) 0.95 no
C(7) C(8) 1.37(1) yes
C(7) H(7) 0.95 no
C(8) C(9) 1.39(1) yes
C(8) H(8) 0.95 no
C(9) C(10) 1.43(1) yes
C(9) H(9) 0.95 no
C(10) H(10) 0.95 no
C(11) C(12) 1.384(7) yes
C(11) C(16) 1.393(6) yes
C(12) C(13) 1.383(7) yes
C(12) H(12) 0.95 no
C(13) C(14) 1.375(7) yes
C(13) H(13) 0.95 no
C(14) C(15) 1.356(7) yes
C(14) H(14) 0.95 no
C(15) C(16) 1.398(7) yes
C(15) H(15) 0.95 no
C(16) H(16) 0.95 no
C(17) C(18) 1.389(6) yes
C(17) C(22) 1.383(6) yes
C(18) C(19) 1.380(7) yes
C(18) H(18) 0.95 no
C(19) C(20) 1.380(7) yes
C(19) H(19) 0.95 no
C(20) C(21) 1.365(7) yes
C(20) H(20) 0.95 no
C(21) C(22) 1.366(7) yes
C(21) H(21) 0.95 no
C(22) H(22) 0.95 no

loop_
_geom_contact_atom_site_label_1
_geom_contact_atom_site_label_2
_geom_contact_distance
_geom_contact_site_symmetry_2
_geom_contact_publ_flag
S(1) N(17) 3.416(4) 3_665 no
S(1) C(18) 3.587(5) 3_665 no
N(11) C(16) 3.416(6) 3_655 no
C(5) C(10) 3.446(9) 2_544 no
C(16) C(16) 3.39(1) 3_655 no
